data_4326246
loop_
_publ_author_name
'Curtis Y. Wang'
'Zachary M. Wilseck'
'Robert L. LaDuca'

_publ_section_title
;
 1D + 1D \\rightarrow 1D Polyrotaxane, 2D + 2D \\rightarrow 3D
 Interpenetrated, and 3D Self-Penetrated Divalent Metal Terephthalate
 Bis(pyridylformyl)piperazine Coordination Polymers
;
_journal_name_full 'Inorganic Chemistry'
_journal_page_first 8997
_journal_page_last 9003
_journal_paper_doi 10.1021/ic201196g
_journal_volume 50
_journal_year 2011
_chemical_formula_sum 'C24 H32 N4 O12 Zn'
_chemical_formula_weight 633.91
_chemical_name_systematic
; 
 ? 
;
_space_group_IT_number 14
_symmetry_cell_setting monoclinic
_symmetry_space_group_name_Hall '-P 2ybc'
_symmetry_space_group_name_H-M 'P 1 21/c 1'
_atom_sites_solution_hydrogens geom
_atom_sites_solution_primary direct
_atom_sites_solution_secondary difmap
_audit_creation_method SHELXL-97
_audit_update_record
;
2011-03-24 # Formatted by publCIF
;
_cell_angle_alpha 90.00
_cell_angle_beta 119.11
_cell_angle_gamma 90.00
_cell_formula_units_Z 2
_cell_length_a 11.114(3)
_cell_length_b 11.991(3)
_cell_length_c 11.422(3)
_cell_measurement_reflns_used 6231
_cell_measurement_temperature 173(2)
_cell_measurement_theta_max 25.34
_cell_measurement_theta_min 2.65
_cell_volume 1329.9(6)
_computing_cell_refinement 'Bruker SAINT'
_computing_data_collection 'Bruker APEX2'
_computing_data_reduction 'Bruker SAINT'
_computing_molecular_graphics 'Bruker SHELXTL'
_computing_publication_material 'Bruker SHELXTL'
_computing_structure_refinement 'SHELXL-97 (Sheldrick, 2008)'
_computing_structure_solution 'SHELXS-97 (Sheldrick, 2008)'
_diffrn_ambient_temperature 173(2)
_diffrn_measured_fraction_theta_full 1.000
_diffrn_measured_fraction_theta_max 0.993
_diffrn_measurement_device_type 'Bruker APEX-II CCD'
_diffrn_measurement_method '\f and \w scans'
_diffrn_radiation_monochromator graphite
_diffrn_radiation_source 'fine-focus sealed tube'
_diffrn_radiation_type MoK\a
_diffrn_radiation_wavelength 0.71073
_diffrn_reflns_av_R_equivalents 0.0257
_diffrn_reflns_av_sigmaI/netI 0.0224
_diffrn_reflns_limit_h_max 13
_diffrn_reflns_limit_h_min -13
_diffrn_reflns_limit_k_max 14
_diffrn_reflns_limit_k_min -14
_diffrn_reflns_limit_l_max 13
_diffrn_reflns_limit_l_min -13
_diffrn_reflns_number 9565
_diffrn_reflns_theta_full 25.00
_diffrn_reflns_theta_max 25.42
_diffrn_reflns_theta_min 2.10
_exptl_absorpt_coefficient_mu 0.996
_exptl_absorpt_correction_T_max 0.8505
_exptl_absorpt_correction_T_min 0.6861
_exptl_absorpt_correction_type multi-scan
_exptl_absorpt_process_details SADABS
_exptl_crystal_colour colourless
_exptl_crystal_density_diffrn 1.583
_exptl_crystal_description block
_exptl_crystal_F_000 660
_exptl_crystal_size_max 0.41
_exptl_crystal_size_mid 0.25
_exptl_crystal_size_min 0.17
_refine_diff_density_max 0.285
_refine_diff_density_min -0.724
_refine_diff_density_rms 0.068
_refine_ls_extinction_method none
_refine_ls_goodness_of_fit_ref 1.080
_refine_ls_hydrogen_treatment mixed
_refine_ls_matrix_type full
_refine_ls_number_parameters 205
_refine_ls_number_reflns 2441
_refine_ls_number_restraints 9
_refine_ls_restrained_S_all 1.085
_refine_ls_R_factor_all 0.0347
_refine_ls_R_factor_gt 0.0299
_refine_ls_shift/su_max 0.000
_refine_ls_shift/su_mean 0.000
_refine_ls_structure_factor_coef Fsqd
_refine_ls_weighting_details 'calc w=1/[\s^2^(Fo^2^)+(0.0605P)^2^+0.5292P] where P=(Fo^2^+2Fc^2^)/3'
_refine_ls_weighting_scheme calc
_refine_ls_wR_factor_gt 0.0902
_refine_ls_wR_factor_ref 0.0942
_reflns_number_gt 2147
_reflns_number_total 2441
_reflns_threshold_expression >2sigma(I)
_cod_data_source_file ic201196g_si_002_1.cif
_cod_data_source_block 1
_cod_original_cell_volume 1329.8(6)
_cod_database_code 4326246

loop_
_symmetry_equiv_pos_as_xyz
'x, y, z'
'-x, y+1/2, -z+1/2'
'-x, -y, -z'
'x, -y-1/2, z-1/2'

loop_
_atom_site_label
_atom_site_type_symbol
_atom_site_fract_x
_atom_site_fract_y
_atom_site_fract_z
_atom_site_U_iso_or_equiv
_atom_site_adp_type
_atom_site_occupancy
_atom_site_symmetry_multiplicity
_atom_site_calc_flag
_atom_site_refinement_flags
Zn1 Zn 0.0000 0.0000 0.0000 0.01338(14) Uani 1 2 d S
O1 O -0.14635(15) 0.13290(13) -0.07584(15) 0.0189(3) Uani 1 1 d D
H1B H -0.139(2) 0.149(2) -0.145(2) 0.023 Uiso 1 1 d D
H1A H -0.2329(18) 0.126(2) -0.106(2) 0.023 Uiso 1 1 d D
O1W O 0.34190(19) -0.26650(16) 0.43925(19) 0.0369(4) Uani 1 1 d D
H1WA H 0.258(2) -0.244(3) 0.399(3) 0.044 Uiso 1 1 d D
H1WB H 0.361(3) -0.290(2) 0.517(2) 0.044 Uiso 1 1 d D
O2 O 0.56558(16) 0.37080(15) 0.30189(15) 0.0310(4) Uani 1 1 d .
O2W O 0.3841(4) 0.5185(3) 0.3619(6) 0.1111(15) Uani 1 1 d D
H2WA H 0.372(5) 0.5939(19) 0.367(6) 0.133 Uiso 1 1 d D
H2WB H 0.477(3) 0.510(4) 0.389(6) 0.133 Uiso 1 1 d D
O3 O 0.09229(17) -0.15161(13) 0.27596(15) 0.0243(4) Uani 1 1 d .
O4 O 0.00740(16) 0.01443(11) 0.18438(15) 0.0179(3) Uani 1 1 d .
N1 N 0.15667(17) 0.12793(14) 0.05856(17) 0.0158(4) Uani 1 1 d .
N2 N 0.47212(18) 0.45028(15) 0.09640(18) 0.0206(4) Uani 1 1 d .
C1 C 0.3512(2) 0.20403(19) 0.0499(2) 0.0235(5) Uani 1 1 d .
H1 H 0.4146 0.1992 0.0168 0.028 Uiso 1 1 calc R
C2 C 0.2492(2) 0.12502(18) 0.0152(2) 0.0217(5) Uani 1 1 d .
H2 H 0.2443 0.0657 -0.0421 0.026 Uiso 1 1 calc R
C3 C 0.3618(2) 0.4659(2) -0.0406(2) 0.0225(5) Uani 1 1 d .
H3A H 0.3147 0.5377 -0.0476 0.027 Uiso 1 1 calc R
H3B H 0.2933 0.4053 -0.0646 0.027 Uiso 1 1 calc R
C4 C 0.0507(2) -0.06883(18) 0.6116(2) 0.0190(4) Uani 1 1 d .
H4 H 0.0853 -0.1163 0.6877 0.023 Uiso 1 1 calc R
C5 C 0.2638(2) 0.29446(17) 0.1794(2) 0.0193(4) Uani 1 1 d .
H5 H 0.2666 0.3526 0.2372 0.023 Uiso 1 1 calc R
C6 C 0.0211(2) -0.02699(18) 0.3925(2) 0.0155(4) Uani 1 1 d .
C7 C 0.3595(2) 0.29061(17) 0.1340(2) 0.0181(4) Uani 1 1 d .
C8 C 0.5813(2) 0.5342(2) 0.1376(2) 0.0257(5) Uani 1 1 d .
H8A H 0.6560 0.5174 0.2293 0.031 Uiso 1 1 calc R
H8B H 0.5438 0.6089 0.1388 0.031 Uiso 1 1 calc R
C9 C 0.4741(2) 0.37491(18) 0.1831(2) 0.0198(5) Uani 1 1 d .
C10 C 0.0421(2) -0.05771(17) 0.2760(2) 0.0164(4) Uani 1 1 d .
C11 C 0.0721(2) -0.09555(18) 0.5051(2) 0.0195(4) Uani 1 1 d .
H11 H 0.1219 -0.1611 0.5089 0.023 Uiso 1 1 calc R
C12 C 0.1646(2) 0.21207(17) 0.1389(2) 0.0182(4) Uani 1 1 d .
H12 H 0.0990 0.2153 0.1695 0.022 Uiso 1 1 calc R

loop_
_atom_site_aniso_label
_atom_site_aniso_U_11
_atom_site_aniso_U_22
_atom_site_aniso_U_33
_atom_site_aniso_U_23
_atom_site_aniso_U_13
_atom_site_aniso_U_12
Zn1 0.0143(2) 0.0150(2) 0.0114(2) -0.00037(11) 0.00671(15) -0.00244(12)
O1 0.0184(8) 0.0208(8) 0.0186(8) 0.0000(6) 0.0098(7) 0.0013(6)
O1W 0.0369(10) 0.0421(11) 0.0387(11) 0.0140(9) 0.0238(9) 0.0111(9)
O2 0.0226(8) 0.0466(11) 0.0176(8) 0.0025(7) 0.0050(7) -0.0137(7)
O2W 0.074(2) 0.0608(19) 0.206(5) -0.035(2) 0.074(3) -0.0113(16)
O3 0.0360(9) 0.0207(8) 0.0192(8) 0.0033(6) 0.0158(7) 0.0077(7)
O4 0.0240(9) 0.0177(8) 0.0138(8) 0.0012(6) 0.0107(7) -0.0006(6)
N1 0.0151(8) 0.0162(9) 0.0145(9) 0.0022(7) 0.0060(7) -0.0010(7)
N2 0.0170(9) 0.0197(10) 0.0202(9) -0.0010(7) 0.0051(8) -0.0069(8)
C1 0.0207(11) 0.0294(12) 0.0243(12) -0.0029(9) 0.0141(9) -0.0061(10)
C2 0.0246(11) 0.0233(11) 0.0199(11) -0.0041(9) 0.0130(9) -0.0046(9)
C3 0.0148(10) 0.0223(11) 0.0224(11) 0.0035(9) 0.0028(9) -0.0061(9)
C4 0.0223(11) 0.0201(11) 0.0142(10) 0.0036(8) 0.0085(9) 0.0018(9)
C5 0.0200(11) 0.0165(10) 0.0206(11) -0.0005(8) 0.0093(9) -0.0004(8)
C6 0.0159(10) 0.0179(10) 0.0130(10) -0.0014(8) 0.0074(9) -0.0044(8)
C7 0.0151(10) 0.0202(11) 0.0147(10) 0.0044(8) 0.0039(8) -0.0019(8)
C8 0.0237(12) 0.0247(11) 0.0211(11) -0.0022(10) 0.0049(10) -0.0126(10)
C9 0.0174(10) 0.0231(11) 0.0187(11) -0.0011(8) 0.0087(9) -0.0030(9)
C10 0.0131(10) 0.0196(11) 0.0144(10) -0.0011(8) 0.0051(8) -0.0038(8)
C11 0.0229(11) 0.0185(10) 0.0180(10) 0.0017(8) 0.0108(9) 0.0021(9)
C12 0.0164(10) 0.0200(11) 0.0184(11) 0.0020(8) 0.0087(8) 0.0012(8)

loop_
_atom_type_symbol
_atom_type_description
_atom_type_scat_dispersion_real
_atom_type_scat_dispersion_imag
_atom_type_scat_source
C C 0.0033 0.0016 'International Tables Vol C Tables 4.2.6.8 and 6.1.1.4'
H H 0.0000 0.0000 'International Tables Vol C Tables 4.2.6.8 and 6.1.1.4'
N N 0.0061 0.0033 'International Tables Vol C Tables 4.2.6.8 and 6.1.1.4'
O O 0.0106 0.0060 'International Tables Vol C Tables 4.2.6.8 and 6.1.1.4'
Zn Zn 0.2839 1.4301 'International Tables Vol C Tables 4.2.6.8 and 6.1.1.4'

loop_
_geom_angle_atom_site_label_1
_geom_angle_atom_site_label_2
_geom_angle_atom_site_label_3
_geom_angle
_geom_angle_site_symmetry_1
_geom_angle_site_symmetry_3
O4 Zn1 O4 179.999(7) . 3
O4 Zn1 O1 90.24(6) . 3
O4 Zn1 O1 89.76(6) 3 3
O4 Zn1 O1 89.76(6) . .
O4 Zn1 O1 90.24(6) 3 .
O1 Zn1 O1 180.0 3 .
O4 Zn1 N1 90.08(6) . 3
O4 Zn1 N1 89.92(6) 3 3
O1 Zn1 N1 86.33(7) 3 3
O1 Zn1 N1 93.67(7) . 3
O4 Zn1 N1 89.92(6) . .
O4 Zn1 N1 90.08(6) 3 .
O1 Zn1 N1 93.67(7) 3 .
O1 Zn1 N1 86.33(7) . .
N1 Zn1 N1 180.0 3 .
C10 O4 Zn1 128.95(13) . .
C12 N1 C2 117.80(18) . .
C12 N1 Zn1 121.35(14) . .
C2 N1 Zn1 120.85(14) . .
C9 N2 C3 125.93(18) . .
C9 N2 C8 120.98(18) . .
C3 N2 C8 112.89(17) . .
C2 C1 C7 118.82(19) . .
N1 C2 C1 123.1(2) . .
N2 C3 C8 110.61(19) . 3_665
C11 C4 C6 120.23(19) . 3_556
C12 C5 C7 118.75(19) . .
C4 C6 C11 119.3(2) 3_556 .
C4 C6 C10 120.50(19) 3_556 .
C11 C6 C10 120.22(19) . .
C1 C7 C5 118.51(19) . .
C1 C7 C9 121.38(19) . .
C5 C7 C9 119.99(19) . .
N2 C8 C3 109.74(19) . 3_665
O2 C9 N2 123.2(2) . .
O2 C9 C7 118.50(19) . .
N2 C9 C7 118.25(18) . .
O3 C10 O4 124.68(19) . .
O3 C10 C6 118.68(18) . .
O4 C10 C6 116.64(18) . .
C4 C11 C6 120.5(2) . .
N1 C12 C5 123.00(19) . .

loop_
_geom_bond_atom_site_label_1
_geom_bond_atom_site_label_2
_geom_bond_distance
_geom_bond_site_symmetry_2
Zn1 O4 2.0743(16) .
Zn1 O4 2.0744(16) 3
Zn1 O1 2.1364(15) 3
Zn1 O1 2.1364(15) .
Zn1 N1 2.1677(17) 3
Zn1 N1 2.1677(17) .
O2 C9 1.239(3) .
O3 C10 1.257(3) .
O4 C10 1.265(3) .
N1 C12 1.338(3) .
N1 C2 1.342(3) .
N2 C9 1.334(3) .
N2 C3 1.456(3) .
N2 C8 1.466(3) .
C1 C2 1.379(3) .
C1 C7 1.386(3) .
C3 C8 1.519(3) 3_665
C4 C11 1.386(3) .
C4 C6 1.387(3) 3_556
C5 C12 1.381(3) .
C5 C7 1.393(3) .
C6 C4 1.387(3) 3_556
C6 C11 1.394(3) .
C6 C10 1.504(3) .
C7 C9 1.504(3) .
C8 C3 1.519(3) 3_665

loop_
_geom_hbond_atom_site_label_D
_geom_hbond_atom_site_label_H
_geom_hbond_atom_site_label_A
_geom_hbond_distance_DH
_geom_hbond_distance_HA
_geom_hbond_distance_DA
_geom_hbond_angle_DHA
_geom_hbond_site_symmetry_A
O1 H1B O3 0.849(16) 1.813(17) 2.640(2) 164(2) 3
O1 H1A O2 0.853(16) 1.958(17) 2.802(2) 170(2) 4_465
O1W H1WA O3 0.853(17) 2.024(19) 2.835(2) 159(3) .
O1W H1WB O2 0.851(17) 2.063(18) 2.899(2) 167(3) 3_656
O2W H2WA O1W 0.919(19) 1.97(3) 2.837(4) 157(5) 1_565
O2W H2WB O2 0.93(2) 2.39(5) 3.003(4) 123(4) .
O2W H2WB O2W 0.93(2) 2.51(6) 2.979(11) 112(5) 3_666
